data_4002224
loop_
_publ_author_name
'Cascales, C.'
'Fernandez Diaz, M.T.'
'Monge, M.A.'

_publ_section_title
;
 Low-temperature magnetic ordering in rare-earth copper germanates R2 Cu
 Ge4 O12, R = Ho, Er
;
_journal_name_full 'Chemistry of Materials (1,1989-)'
_journal_page_first 3369
_journal_page_last 3375
_journal_volume 12
_journal_year 2000
_chemical_formula_sum 'Cu Er2 Ge4 O12'
_chemical_name_systematic 'Er2 (Cu Ge4 O12)'
_space_group_IT_number 2
_symmetry_space_group_name_Hall '-P 1'
_symmetry_space_group_name_H-M 'P -1'
_cell_angle_alpha 86.926
_cell_angle_beta 102.651
_cell_angle_gamma 113.735
_cell_formula_units_Z 1
_cell_length_a 7.1594
_cell_length_b 7.9205
_cell_length_c 4.9075
_cell_volume 248.376
_citation_journal_id_ASTM CMATEX
_cod_data_source_file Cascales_CMATEX_2000_1053.cif
_cod_data_source_block Cu1Er2Ge4O12
_cod_original_cell_volume 248.3761
_cod_original_formula_sum 'Cu1 Er2 Ge4 O12'
_cod_database_code 4002224

loop_
_symmetry_equiv_pos_as_xyz
x,y,z
-x,-y,-z

loop_
_atom_site_label
_atom_site_type_symbol
_atom_site_fract_x
_atom_site_fract_y
_atom_site_fract_z
_atom_site_occupancy
_atom_site_U_iso_or_equiv
O2 O-2 -0.0005 0.8003 0.2462 1 0.0
O6 O-2 0.0634 0.6084 0.7709 1 0.0
Cu1 Cu+2 0 0 0 1 0.0
O5 O-2 0.4271 0.394 0.787 1 0.0
O3 O-2 0.3029 -0.0072 0.7312 1 0.0
O4 O-2 0.3471 0.7202 0.4227 1 0.0
Ge1 Ge+4 0.3839 0.2073 0.5804 1 0.0
Ge2 Ge+4 0.1675 0.7785 0.5414 1 0.0
O1 O-2 0.2242 0.1929 0.2603 1 0.0
Er1 Er+3 0.2305 0.45 0.0435 1 0.0
